data_4038737
loop_
_publ_author_name
'Molenda, Ricardo'
'Boldt, Sebastian'
'Villinger, Alexander'
'Ehlers, Peter'
'Langer, Peter'

_publ_section_title
;
 Synthesis of 2-Azapyrenes and Their Photophysical and Electrochemical
 Properties.
;
_journal_name_full 'The Journal of organic chemistry'
_journal_paper_doi 10.1021/acs.joc.0c01622
_journal_year 2020
_chemical_formula_moiety 'C30 H17 F6 N'
_chemical_formula_sum 'C30 H17 F6 N'
_chemical_formula_weight 505.45
_space_group_crystal_system monoclinic
_space_group_IT_number 14
_space_group_name_Hall '-P 2ybc'
_space_group_name_H-M_alt 'P 1 21/c 1'
_atom_sites_solution_hydrogens geom
_audit_creation_method SHELXL-2014/7
_cell_angle_alpha 90
_cell_angle_beta 105.4150(10)
_cell_angle_gamma 90
_cell_formula_units_Z 4
_cell_length_a 27.2097(10)
_cell_length_b 4.68420(10)
_cell_length_c 18.3065(7)
_cell_measurement_reflns_used 9886
_cell_measurement_temperature 123(2)
_cell_measurement_theta_max 33.55
_cell_measurement_theta_min 2.31
_cell_volume 2249.33(13)
_computing_cell_refinement 'Bruker Apex V7.51A'
_computing_data_collection 'Bruker Apex V7.51A'
_computing_data_reduction 'Bruker SAINT'
_computing_molecular_graphics 'ORTEP-3v2.01 (Farrugia, 1997)'
_computing_publication_material 'SHELXL-2014/7 (Sheldrick, 2014)'
_computing_structure_refinement 'SHELXL-2014/7 (Sheldrick, 2014)'
_computing_structure_solution 'Bruker SHELXTL'
_diffrn_ambient_temperature 123(2)
_diffrn_measured_fraction_theta_full 0.998
_diffrn_measured_fraction_theta_max 0.999
_diffrn_measurement_device_type 'Bruker D8 QUEST diffractometer'
_diffrn_measurement_method 'phi and omega scans'
_diffrn_radiation_type MoK\a
_diffrn_radiation_wavelength 0.71073
_diffrn_reflns_av_R_equivalents 0.0494
_diffrn_reflns_av_unetI/netI 0.0341
_diffrn_reflns_Laue_measured_fraction_full 0.998
_diffrn_reflns_Laue_measured_fraction_max 0.999
_diffrn_reflns_limit_h_max 41
_diffrn_reflns_limit_h_min -41
_diffrn_reflns_limit_k_max 7
_diffrn_reflns_limit_k_min -7
_diffrn_reflns_limit_l_max 27
_diffrn_reflns_limit_l_min -27
_diffrn_reflns_number 65840
_diffrn_reflns_point_group_measured_fraction_full 0.998
_diffrn_reflns_point_group_measured_fraction_max 0.999
_diffrn_reflns_theta_full 25.242
_diffrn_reflns_theta_max 32.499
_diffrn_reflns_theta_min 2.231
_diffrn_source 'microfocus sealed tube'
_exptl_absorpt_coefficient_mu 0.122
_exptl_absorpt_correction_T_max 0.7469
_exptl_absorpt_correction_T_min 0.7149
_exptl_absorpt_correction_type multi-scan
_exptl_absorpt_process_details '(SADABS; Sheldrick, 2014)'
_exptl_crystal_colour colourless
_exptl_crystal_density_diffrn 1.493
_exptl_crystal_description needle
_exptl_crystal_F_000 1032
_exptl_crystal_size_max 0.990
_exptl_crystal_size_mid 0.170
_exptl_crystal_size_min 0.120
_refine_diff_density_max 0.412
_refine_diff_density_min -0.305
_refine_diff_density_rms 0.056
_refine_ls_extinction_method none
_refine_ls_goodness_of_fit_ref 1.016
_refine_ls_hydrogen_treatment constr
_refine_ls_matrix_type full
_refine_ls_number_parameters 335
_refine_ls_number_reflns 8104
_refine_ls_number_restraints 0
_refine_ls_restrained_S_all 1.016
_refine_ls_R_factor_all 0.0735
_refine_ls_R_factor_gt 0.0454
_refine_ls_shift/su_max 0.002
_refine_ls_shift/su_mean 0.000
_refine_ls_structure_factor_coef Fsqd
_refine_ls_weighting_details 'w=1/[\s^2^(Fo^2^)+(0.0554P)^2^+0.9258P] where P=(Fo^2^+2Fc^2^)/3'
_refine_ls_weighting_scheme calc
_refine_ls_wR_factor_gt 0.1070
_refine_ls_wR_factor_ref 0.1215
_reflns_Friedel_coverage 0.000
_reflns_number_gt 5856
_reflns_number_total 8104
_reflns_threshold_expression 'I > 2\s(I)'
_cod_data_source_file jo0c01622_si_003.cif
_cod_data_source_block is_mcycf3me
_cod_original_sg_symbol_H-M 'P 21/c'
_cod_database_code 4038737
_shelx_shelxl_version_number 2014/7
_shelx_space_group_comment
;
The symmetry employed for this shelxl refinement is uniquely defined
by the following loop, which should always be used as a source of
symmetry information in preference to the above space-group names.
They are only intended as comments.
;
_shelx_estimated_absorpt_t_min 0.889
_shelx_estimated_absorpt_t_max 0.986

loop_
_space_group_symop_operation_xyz
'x, y, z'
'-x, y+1/2, -z+1/2'
'-x, -y, -z'
'x, -y-1/2, z-1/2'

loop_
_atom_site_label
_atom_site_type_symbol
_atom_site_fract_x
_atom_site_fract_y
_atom_site_fract_z
_atom_site_U_iso_or_equiv
_atom_site_adp_type
_atom_site_occupancy
_atom_site_site_symmetry_order
_atom_site_calc_flag
_atom_site_refinement_flags_posn
_atom_site_refinement_flags_adp
_atom_site_refinement_flags_occupancy
_atom_site_disorder_assembly
_atom_site_disorder_group
F1 F 0.45239(3) 0.35086(18) 0.02231(4) 0.03048(19) Uani 1 1 d . . . . .
F2 F 0.43035(3) 0.3854(2) 0.12626(5) 0.0349(2) Uani 1 1 d . . . . .
F3 F 0.45923(3) 0.75136(17) 0.08128(5) 0.03262(19) Uani 1 1 d . . . . .
F4 F 0.94991(3) 0.4145(2) 0.93937(4) 0.0337(2) Uani 1 1 d . . . . .
F5 F 0.96994(4) 0.80738(19) 0.89500(5) 0.0455(3) Uani 1 1 d . . . . .
F6 F 1.01272(3) 0.4286(2) 0.88949(5) 0.0345(2) Uani 1 1 d . . . . .
N1 N 0.81814(4) -0.3510(2) 0.36709(6) 0.0227(2) Uani 1 1 d . . . . .
C1 C 0.77251(5) -0.2352(3) 0.33451(7) 0.0225(2) Uani 1 1 d . . . . .
H1 H 0.7549 -0.3033 0.2857 0.027 Uiso 1 1 calc R U . . .
C2 C 0.74877(4) -0.0235(3) 0.36626(6) 0.0178(2) Uani 1 1 d . . . . .
C3 C 0.77344(4) 0.0801(2) 0.44028(6) 0.0151(2) Uani 1 1 d . . . . .
C4 C 0.75337(4) 0.2863(2) 0.48422(6) 0.0148(2) Uani 1 1 d . . . . .
C5 C 0.70390(4) 0.4029(3) 0.45971(7) 0.0206(2) Uani 1 1 d . . . . .
H5 H 0.6822 0.3437 0.4124 0.025 Uiso 1 1 calc R U . . .
C6 C 0.68623(4) 0.5996(3) 0.50234(7) 0.0214(2) Uani 1 1 d . . . . .
H6 H 0.6525 0.6716 0.4841 0.026 Uiso 1 1 calc R U . . .
C7 C 0.71688(4) 0.6965(2) 0.57226(6) 0.0169(2) Uani 1 1 d . . . . .
C8 C 0.76519(4) 0.5826(2) 0.59794(6) 0.0156(2) Uani 1 1 d . . . . .
H8 H 0.7864 0.6458 0.6451 0.019 Uiso 1 1 calc R U . . .
C9 C 0.78413(4) 0.3756(2) 0.55650(6) 0.01430(19) Uani 1 1 d . . . . .
C10 C 0.83460(4) 0.2560(2) 0.58642(6) 0.0151(2) Uani 1 1 d . . . . .
C11 C 0.85251(4) 0.0622(3) 0.54472(6) 0.0172(2) Uani 1 1 d . . . . .
H11 H 0.8859 -0.0125 0.5642 0.021 Uiso 1 1 calc R U . . .
C12 C 0.82261(4) -0.0327(2) 0.47248(6) 0.0157(2) Uani 1 1 d . . . . .
C13 C 0.84227(4) -0.2463(3) 0.43404(7) 0.0199(2) Uani 1 1 d . . . . .
H13 H 0.8751 -0.3202 0.4579 0.024 Uiso 1 1 calc R U . . .
C14 C 0.70108(5) 0.0731(3) 0.31859(6) 0.0203(2) Uani 1 1 d . . . . .
C15 C 0.66219(5) 0.1406(3) 0.27305(7) 0.0219(2) Uani 1 1 d . . . . .
C16 C 0.61411(4) 0.2310(3) 0.22504(6) 0.0194(2) Uani 1 1 d . . . . .
C17 C 0.59469(5) 0.1142(3) 0.15279(7) 0.0233(2) Uani 1 1 d . . . . .
H17 H 0.6143 -0.0207 0.1338 0.028 Uiso 1 1 calc R U . . .
C18 C 0.54696(5) 0.1945(3) 0.10870(7) 0.0219(2) Uani 1 1 d . . . . .
H18 H 0.5339 0.1142 0.0597 0.026 Uiso 1 1 calc R U . . .
C19 C 0.51846(4) 0.3913(3) 0.13600(6) 0.0188(2) Uani 1 1 d . . . . .
C20 C 0.53793(5) 0.5150(3) 0.20690(7) 0.0259(3) Uani 1 1 d . . . . .
H20 H 0.5186 0.6541 0.2250 0.031 Uiso 1 1 calc R U . . .
C21 C 0.58561(5) 0.4348(3) 0.25108(7) 0.0258(3) Uani 1 1 d . . . . .
H21 H 0.5989 0.5194 0.2995 0.031 Uiso 1 1 calc R U . . .
C22 C 0.46569(5) 0.4693(3) 0.09153(7) 0.0216(2) Uani 1 1 d . . . . .
C23 C 0.69721(5) 0.9156(3) 0.61743(7) 0.0218(2) Uani 1 1 d . . . . .
H23A H 0.6670 1.0087 0.5849 0.033 Uiso 1 1 calc R U . . .
H23B H 0.7237 1.0589 0.6369 0.033 Uiso 1 1 calc R U . . .
H23C H 0.6881 0.8221 0.6599 0.033 Uiso 1 1 calc R U . . .
C24 C 0.86706(4) 0.3345(2) 0.66287(6) 0.0156(2) Uani 1 1 d . . . . .
C25 C 0.85288(4) 0.2617(3) 0.72833(7) 0.0198(2) Uani 1 1 d . . . . .
H25 H 0.8211 0.1702 0.7240 0.024 Uiso 1 1 calc R U . . .
C26 C 0.88456(4) 0.3209(3) 0.79976(6) 0.0196(2) Uani 1 1 d . . . . .
H26 H 0.8748 0.2672 0.8439 0.024 Uiso 1 1 calc R U . . .
C27 C 0.93047(4) 0.4589(2) 0.80596(6) 0.0172(2) Uani 1 1 d . . . . .
C28 C 0.94531(4) 0.5342(3) 0.74154(7) 0.0198(2) Uani 1 1 d . . . . .
H28 H 0.9768 0.6291 0.7462 0.024 Uiso 1 1 calc R U . . .
C29 C 0.91381(4) 0.4701(3) 0.67038(7) 0.0186(2) Uani 1 1 d . . . . .
H29 H 0.9242 0.5191 0.6264 0.022 Uiso 1 1 calc R U . . .
C30 C 0.96533(4) 0.5271(3) 0.88229(7) 0.0212(2) Uani 1 1 d . . . . .

loop_
_atom_site_aniso_label
_atom_site_aniso_U_11
_atom_site_aniso_U_22
_atom_site_aniso_U_33
_atom_site_aniso_U_23
_atom_site_aniso_U_13
_atom_site_aniso_U_12
F1 0.0291(4) 0.0345(4) 0.0210(4) -0.0010(3) -0.0055(3) 0.0005(3)
F2 0.0209(4) 0.0498(6) 0.0331(4) 0.0131(4) 0.0058(3) -0.0040(4)
F3 0.0299(4) 0.0214(4) 0.0405(5) 0.0049(3) -0.0012(3) 0.0015(3)
F4 0.0281(4) 0.0536(6) 0.0168(3) -0.0024(3) 0.0016(3) -0.0054(4)
F5 0.0585(6) 0.0229(4) 0.0396(5) -0.0115(4) -0.0140(4) -0.0018(4)
F6 0.0161(3) 0.0559(6) 0.0266(4) -0.0089(4) -0.0028(3) 0.0059(3)
N1 0.0255(5) 0.0216(5) 0.0232(5) -0.0032(4) 0.0103(4) 0.0015(4)
C1 0.0250(6) 0.0248(6) 0.0183(5) -0.0040(5) 0.0069(4) -0.0011(5)
C2 0.0185(5) 0.0196(5) 0.0150(5) -0.0001(4) 0.0039(4) -0.0013(4)
C3 0.0153(4) 0.0148(5) 0.0150(5) 0.0008(4) 0.0038(4) -0.0003(4)
C4 0.0142(4) 0.0153(5) 0.0141(4) 0.0008(4) 0.0024(4) 0.0001(4)
C5 0.0170(5) 0.0259(6) 0.0162(5) -0.0022(4) -0.0004(4) 0.0044(4)
C6 0.0166(5) 0.0265(6) 0.0195(5) 0.0002(5) 0.0020(4) 0.0068(4)
C7 0.0190(5) 0.0152(5) 0.0176(5) 0.0016(4) 0.0066(4) 0.0015(4)
C8 0.0173(5) 0.0144(5) 0.0150(5) 0.0003(4) 0.0038(4) -0.0009(4)
C9 0.0137(4) 0.0145(5) 0.0144(4) 0.0013(4) 0.0032(3) -0.0008(4)
C10 0.0139(4) 0.0158(5) 0.0144(5) 0.0023(4) 0.0019(4) -0.0010(4)
C11 0.0142(4) 0.0184(5) 0.0181(5) 0.0029(4) 0.0024(4) 0.0008(4)
C12 0.0160(5) 0.0151(5) 0.0165(5) 0.0018(4) 0.0053(4) 0.0003(4)
C13 0.0193(5) 0.0196(6) 0.0224(5) 0.0011(4) 0.0086(4) 0.0026(4)
C14 0.0221(5) 0.0222(6) 0.0157(5) -0.0025(4) 0.0037(4) -0.0023(4)
C15 0.0238(5) 0.0241(6) 0.0167(5) -0.0026(4) 0.0033(4) -0.0026(5)
C16 0.0210(5) 0.0215(6) 0.0144(5) 0.0003(4) 0.0022(4) -0.0030(4)
C17 0.0227(5) 0.0280(6) 0.0173(5) -0.0050(5) 0.0022(4) 0.0010(5)
C18 0.0232(5) 0.0247(6) 0.0152(5) -0.0022(4) 0.0007(4) -0.0032(5)
C19 0.0199(5) 0.0191(6) 0.0159(5) 0.0029(4) 0.0022(4) -0.0042(4)
C20 0.0264(6) 0.0278(7) 0.0209(6) -0.0044(5) 0.0019(5) 0.0040(5)
C21 0.0279(6) 0.0290(7) 0.0165(5) -0.0058(5) -0.0010(4) 0.0015(5)
C22 0.0221(5) 0.0211(6) 0.0197(5) 0.0034(4) 0.0021(4) -0.0029(5)
C23 0.0244(5) 0.0198(6) 0.0229(5) -0.0010(4) 0.0095(4) 0.0036(4)
C24 0.0136(4) 0.0158(5) 0.0158(5) 0.0013(4) 0.0009(4) 0.0004(4)
C25 0.0158(5) 0.0240(6) 0.0184(5) 0.0002(4) 0.0025(4) -0.0055(4)
C26 0.0187(5) 0.0234(6) 0.0160(5) 0.0001(4) 0.0031(4) -0.0025(4)
C27 0.0148(4) 0.0162(5) 0.0181(5) -0.0012(4) -0.0002(4) 0.0011(4)
C28 0.0137(5) 0.0216(6) 0.0220(5) 0.0008(4) 0.0013(4) -0.0031(4)
C29 0.0149(5) 0.0209(6) 0.0187(5) 0.0029(4) 0.0024(4) -0.0016(4)
C30 0.0178(5) 0.0220(6) 0.0206(5) -0.0034(4) -0.0007(4) 0.0007(4)

loop_
_atom_type_symbol
_atom_type_description
_atom_type_scat_dispersion_real
_atom_type_scat_dispersion_imag
_atom_type_scat_source
C C 0.0033 0.0016 'International Tables Vol C Tables 4.2.6.8 and 6.1.1.4'
H H 0.0000 0.0000 'International Tables Vol C Tables 4.2.6.8 and 6.1.1.4'
F F 0.0171 0.0103 'International Tables Vol C Tables 4.2.6.8 and 6.1.1.4'
N N 0.0061 0.0033 'International Tables Vol C Tables 4.2.6.8 and 6.1.1.4'

loop_
_geom_angle_atom_site_label_1
_geom_angle_atom_site_label_2
_geom_angle_atom_site_label_3
_geom_angle
_geom_angle_site_symmetry_1
_geom_angle_site_symmetry_3
_geom_angle_publ_flag
C13 N1 C1 115.81(11) . . ?
N1 C1 C2 125.46(11) . . ?
N1 C1 H1 117.3 . . ?
C2 C1 H1 117.3 . . ?
C1 C2 C3 119.00(10) . . ?
C1 C2 C14 114.63(10) . . ?
C3 C2 C14 126.35(11) . . ?
C12 C3 C2 115.04(10) . . ?
C12 C3 C4 118.09(9) . . ?
C2 C3 C4 126.87(10) . . ?
C5 C4 C9 117.14(10) . . ?
C5 C4 C3 123.26(10) . . ?
C9 C4 C3 119.59(9) . . ?
C6 C5 C4 121.81(10) . . ?
C6 C5 H5 119.1 . . ?
C4 C5 H5 119.1 . . ?
C5 C6 C7 121.44(10) . . ?
C5 C6 H6 119.3 . . ?
C7 C6 H6 119.3 . . ?
C8 C7 C6 117.81(10) . . ?
C8 C7 C23 121.52(10) . . ?
C6 C7 C23 120.67(10) . . ?
C7 C8 C9 122.25(10) . . ?
C7 C8 H8 118.9 . . ?
C9 C8 H8 118.9 . . ?
C8 C9 C4 119.47(10) . . ?
C8 C9 C10 120.50(10) . . ?
C4 C9 C10 120.02(10) . . ?
C11 C10 C9 119.46(10) . . ?
C11 C10 C24 118.82(10) . . ?
C9 C10 C24 121.70(10) . . ?
C10 C11 C12 121.87(10) . . ?
C10 C11 H11 119.1 . . ?
C12 C11 H11 119.1 . . ?
C13 C12 C3 120.03(10) . . ?
C13 C12 C11 119.05(10) . . ?
C3 C12 C11 120.90(10) . . ?
N1 C13 C12 124.49(11) . . ?
N1 C13 H13 117.8 . . ?
C12 C13 H13 117.8 . . ?
C15 C14 C2 173.79(13) . . ?
C14 C15 C16 174.28(13) . . ?
C21 C16 C17 119.17(11) . . ?
C21 C16 C15 119.60(11) . . ?
C17 C16 C15 121.22(11) . . ?
C18 C17 C16 120.28(12) . . ?
C18 C17 H17 119.9 . . ?
C16 C17 H17 119.9 . . ?
C19 C18 C17 119.98(11) . . ?
C19 C18 H18 120.0 . . ?
C17 C18 H18 120.0 . . ?
C18 C19 C20 120.29(11) . . ?
C18 C19 C22 121.10(11) . . ?
C20 C19 C22 118.59(11) . . ?
C21 C20 C19 119.78(12) . . ?
C21 C20 H20 120.1 . . ?
C19 C20 H20 120.1 . . ?
C20 C21 C16 120.44(11) . . ?
C20 C21 H21 119.8 . . ?
C16 C21 H21 119.8 . . ?
F3 C22 F1 106.45(10) . . ?
F3 C22 F2 105.73(11) . . ?
F1 C22 F2 106.16(10) . . ?
F3 C22 C19 112.87(10) . . ?
F1 C22 C19 113.06(11) . . ?
F2 C22 C19 112.02(10) . . ?
C7 C23 H23A 109.5 . . ?
C7 C23 H23B 109.5 . . ?
H23A C23 H23B 109.5 . . ?
C7 C23 H23C 109.5 . . ?
H23A C23 H23C 109.5 . . ?
H23B C23 H23C 109.5 . . ?
C25 C24 C29 118.66(10) . . ?
C25 C24 C10 121.09(10) . . ?
C29 C24 C10 120.16(10) . . ?
C26 C25 C24 121.02(10) . . ?
C26 C25 H25 119.5 . . ?
C24 C25 H25 119.5 . . ?
C27 C26 C25 119.41(11) . . ?
C27 C26 H26 120.3 . . ?
C25 C26 H26 120.3 . . ?
C26 C27 C28 120.56(10) . . ?
C26 C27 C30 120.62(11) . . ?
C28 C27 C30 118.81(10) . . ?
C29 C28 C27 119.68(10) . . ?
C29 C28 H28 120.2 . . ?
C27 C28 H28 120.2 . . ?
C28 C29 C24 120.66(11) . . ?
C28 C29 H29 119.7 . . ?
C24 C29 H29 119.7 . . ?
F5 C30 F4 106.69(11) . . ?
F5 C30 F6 106.11(11) . . ?
F4 C30 F6 106.32(10) . . ?
F5 C30 C27 112.28(10) . . ?
F4 C30 C27 113.14(10) . . ?
F6 C30 C27 111.81(10) . . ?

loop_
_geom_bond_atom_site_label_1
_geom_bond_atom_site_label_2
_geom_bond_distance
_geom_bond_site_symmetry_2
_geom_bond_publ_flag
F1 C22 1.3420(14) . ?
F2 C22 1.3447(15) . ?
F3 C22 1.3394(15) . ?
F4 C30 1.3338(15) . ?
F5 C30 1.3336(15) . ?
F6 C30 1.3426(14) . ?
N1 C13 1.3214(16) . ?
N1 C1 1.3408(16) . ?
C1 C2 1.3924(17) . ?
C1 H1 0.9500 . ?
C2 C3 1.4277(15) . ?
C2 C14 1.4312(16) . ?
C3 C12 1.4130(15) . ?
C3 C4 1.4533(15) . ?
C4 C5 1.4108(15) . ?
C4 C9 1.4276(15) . ?
C5 C6 1.3744(17) . ?
C5 H5 0.9500 . ?
C6 C7 1.4044(16) . ?
C6 H6 0.9500 . ?
C7 C8 1.3804(15) . ?
C7 C23 1.5029(16) . ?
C8 C9 1.4103(15) . ?
C8 H8 0.9500 . ?
C9 C10 1.4491(15) . ?
C10 C11 1.3572(16) . ?
C10 C24 1.4889(15) . ?
C11 C12 1.4270(15) . ?
C11 H11 0.9500 . ?
C12 C13 1.4083(16) . ?
C13 H13 0.9500 . ?
C14 C15 1.2023(17) . ?
C15 C16 1.4324(17) . ?
C16 C21 1.3912(18) . ?
C16 C17 1.3989(16) . ?
C17 C18 1.3864(17) . ?
C17 H17 0.9500 . ?
C18 C19 1.3809(18) . ?
C18 H18 0.9500 . ?
C19 C20 1.3913(17) . ?
C19 C22 1.4955(16) . ?
C20 C21 1.3860(18) . ?
C20 H20 0.9500 . ?
C21 H21 0.9500 . ?
C23 H23A 0.9800 . ?
C23 H23B 0.9800 . ?
C23 H23C 0.9800 . ?
C24 C25 1.3954(16) . ?
C24 C29 1.3956(15) . ?
C25 C26 1.3895(16) . ?
C25 H25 0.9500 . ?
C26 C27 1.3841(16) . ?
C26 H26 0.9500 . ?
C27 C28 1.3898(17) . ?
C27 C30 1.4998(15) . ?
C28 C29 1.3886(16) . ?
C28 H28 0.9500 . ?
C29 H29 0.9500 . ?

loop_
_geom_torsion_atom_site_label_1
_geom_torsion_atom_site_label_2
_geom_torsion_atom_site_label_3
_geom_torsion_atom_site_label_4
_geom_torsion
_geom_torsion_site_symmetry_1
_geom_torsion_site_symmetry_2
_geom_torsion_site_symmetry_3
_geom_torsion_site_symmetry_4
_geom_torsion_publ_flag
C13 N1 C1 C2 -1.80(19) . . . . ?
N1 C1 C2 C3 -1.38(19) . . . . ?
N1 C1 C2 C14 177.40(12) . . . . ?
C1 C2 C3 C12 4.33(16) . . . . ?
C14 C2 C3 C12 -174.30(11) . . . . ?
C1 C2 C3 C4 -176.02(11) . . . . ?
C14 C2 C3 C4 5.34(19) . . . . ?
C12 C3 C4 C5 -176.77(11) . . . . ?
C2 C3 C4 C5 3.60(18) . . . . ?
C12 C3 C4 C9 2.20(16) . . . . ?
C2 C3 C4 C9 -177.44(11) . . . . ?
C9 C4 C5 C6 1.62(18) . . . . ?
C3 C4 C5 C6 -179.39(11) . . . . ?
C4 C5 C6 C7 0.7(2) . . . . ?
C5 C6 C7 C8 -1.50(18) . . . . ?
C5 C6 C7 C23 178.91(12) . . . . ?
C6 C7 C8 C9 0.02(17) . . . . ?
C23 C7 C8 C9 179.60(11) . . . . ?
C7 C8 C9 C4 2.27(17) . . . . ?
C7 C8 C9 C10 -178.38(10) . . . . ?
C5 C4 C9 C8 -3.01(16) . . . . ?
C3 C4 C9 C8 177.96(10) . . . . ?
C5 C4 C9 C10 177.63(10) . . . . ?
C3 C4 C9 C10 -1.40(16) . . . . ?
C8 C9 C10 C11 -178.42(10) . . . . ?
C4 C9 C10 C11 0.94(16) . . . . ?
C8 C9 C10 C24 3.17(16) . . . . ?
C4 C9 C10 C24 -177.48(10) . . . . ?
C9 C10 C11 C12 -1.30(17) . . . . ?
C24 C10 C11 C12 177.16(10) . . . . ?
C2 C3 C12 C13 -4.35(16) . . . . ?
C4 C3 C12 C13 175.97(10) . . . . ?
C2 C3 C12 C11 177.11(10) . . . . ?
C4 C3 C12 C11 -2.56(16) . . . . ?
C10 C11 C12 C13 -176.37(11) . . . . ?
C10 C11 C12 C3 2.18(17) . . . . ?
C1 N1 C13 C12 1.81(18) . . . . ?
C3 C12 C13 N1 1.36(18) . . . . ?
C11 C12 C13 N1 179.93(11) . . . . ?
C21 C16 C17 C18 -1.92(19) . . . . ?
C15 C16 C17 C18 176.83(12) . . . . ?
C16 C17 C18 C19 0.20(19) . . . . ?
C17 C18 C19 C20 1.61(19) . . . . ?
C17 C18 C19 C22 -176.49(12) . . . . ?
C18 C19 C20 C21 -1.7(2) . . . . ?
C22 C19 C20 C21 176.47(12) . . . . ?
C19 C20 C21 C16 -0.1(2) . . . . ?
C17 C16 C21 C20 1.9(2) . . . . ?
C15 C16 C21 C20 -176.92(13) . . . . ?
C18 C19 C22 F3 -126.77(13) . . . . ?
C20 C19 C22 F3 55.10(15) . . . . ?
C18 C19 C22 F1 -5.87(16) . . . . ?
C20 C19 C22 F1 176.00(11) . . . . ?
C18 C19 C22 F2 114.03(13) . . . . ?
C20 C19 C22 F2 -64.10(15) . . . . ?
C11 C10 C24 C25 -112.99(13) . . . . ?
C9 C10 C24 C25 65.43(15) . . . . ?
C11 C10 C24 C29 63.64(15) . . . . ?
C9 C10 C24 C29 -117.93(12) . . . . ?
C29 C24 C25 C26 -0.33(18) . . . . ?
C10 C24 C25 C26 176.35(11) . . . . ?
C24 C25 C26 C27 1.18(19) . . . . ?
C25 C26 C27 C28 -0.97(18) . . . . ?
C25 C26 C27 C30 179.67(11) . . . . ?
C26 C27 C28 C29 -0.08(18) . . . . ?
C30 C27 C28 C29 179.30(11) . . . . ?
C27 C28 C29 C24 0.94(18) . . . . ?
C25 C24 C29 C28 -0.73(18) . . . . ?
C10 C24 C29 C28 -177.44(11) . . . . ?
C26 C27 C30 F5 -113.86(14) . . . . ?
C28 C27 C30 F5 66.77(15) . . . . ?
C26 C27 C30 F4 6.98(16) . . . . ?
C28 C27 C30 F4 -172.39(11) . . . . ?
C26 C27 C30 F6 127.00(12) . . . . ?
C28 C27 C30 F6 -52.38(15) . . . . ?
